data_9002432
loop_
_publ_author_name
'Fleet M E'
'Liu X'
'Pan Y'

_publ_section_title
;
 Rare-earth elements in chlorapatite [Ca10(PO4)6(Cl)2]:
 Uptake, site preference, and degradation of monoclinic structure
 Sample: Nd-ClAp
;
_journal_name_full 'American Mineralogist'
_journal_page_first 1437
_journal_page_last 1446
_journal_volume 85
_journal_year 2000
_chemical_formula_sum 'Ca4.822 Cl2 Na0.087 Nd0.092 O12 P3'
_chemical_name_mineral Chlorapatite
_space_group_IT_number 176
_symmetry_space_group_name_Hall '-P 6c'
_symmetry_space_group_name_H-M 'P 63/m'
_cell_angle_alpha 90
_cell_angle_beta 90
_cell_angle_gamma 120
_cell_length_a 9.6474
_cell_length_b 9.6474
_cell_length_c 6.7747
_cell_formula_units_Z 2
_cell_volume 546.061
_cod_original_formula_sum 'Ca4.822 Nd.092 Na.087 P3 O12 Cl2'
_cod_database_code 9002432

loop_
_symmetry_equiv_pos_as_xyz
x,y,z
-x+y,-x,1/2-z
x-y,x,1/2+z
y,-x+y,-z
-y,x-y,z
x,y,1/2-z
-x,-y,1/2+z
x-y,x,-z
-x+y,-x,z
-y,x-y,1/2-z
y,-x+y,1/2+z
-x,-y,-z

loop_
_atom_site_label
_atom_site_fract_x
_atom_site_fract_y
_atom_site_fract_z
_atom_site_occupancy
_atom_site_U_iso_or_equiv
Ca1 0.66667 0.33333 0.00280 0.98300 0.01431
Nd1 0.66667 0.33333 0.00280 0.01720 0.01431
Ca2 0.00310 0.25786 0.25000 0.95200 0.01532
Na2 0.00310 0.25786 0.25000 0.02900 0.01532
Nd2 0.00310 0.25786 0.25000 0.01910 0.01532
P 0.37501 0.40740 0.25000 1.00000 0.01343
O1 0.49160 0.34290 0.25000 1.00000 0.01912
O2 0.46590 0.59330 0.25000 1.00000 0.01925
O3 0.26670 0.35290 0.06780 1.00000 0.02495
Cl 0.00000 0.00000 0.44800 1.00000 0.02824

loop_
_cod_related_entry_id
_cod_related_entry_database
_cod_related_entry_code
1 AMCSD 0002517
2 AMCSD 0002521

loop_
_[local]_alternative_name_id
_[local]_alternative_name_type
_[local]_alternative_name_source
_[local]_alternative_name_source_id
_[local]_alternative_name_value
1 mineral AMCSD 0002517 "Chlorapatite"
2 mineral AMCSD 0002521 "Apatite-(CaCl)"

_database_code_amcsd 0002517
